data_7027912
loop_
_publ_author_name
'Scott, Sonya M.'
'Gordon, Keith C.'
'Burrell, Anthony K.'

_publ_section_title
;
 Evidence for the localisation of electronic charge in electrochemically
 reduced copper(I) complexes with electron deficient ligands: a structural
 and spectroelectrochemical study&#x200A;&#x2021;
;
_journal_issue 17
_journal_name_full 'Journal of the Chemical Society, Dalton Transactions'
_journal_page_first 2873
_journal_paper_doi 10.1039/a804389b
_journal_year 1998
_chemical_compound_source 'diffusion of diethylether into dichloromethane'
_chemical_formula_sum 'C52 H40 B Cu F4 N4 P2'
_chemical_formula_weight 933.17
_chemical_name_systematic
; 
 ? 
;
_space_group_IT_number 61
_symmetry_cell_setting orthorhombic
_symmetry_space_group_name_Hall '-P 2ac 2ab'
_symmetry_space_group_name_H-M 'P b c a'
_atom_sites_solution_hydrogens geom
_atom_sites_solution_primary direct
_atom_sites_solution_secondary difmap
_audit_creation_method SHELXL
_cell_angle_alpha 90.00
_cell_angle_beta 90.00
_cell_angle_gamma 90.00
_cell_formula_units_Z 8
_cell_length_a 18.849(11)
_cell_length_b 20.303(9)
_cell_length_c 23.301(9)
_cell_measurement_reflns_used 25
_cell_measurement_temperature 173(2)
_cell_measurement_theta_max 19
_cell_measurement_theta_min 9
_cell_volume 8917(7)
_computing_cell_refinement 'NONIUS CAD4/PC'
_computing_data_collection 'NONIUS CAD4/PC'
_computing_data_reduction 'XCAD-4B (Harms, 1994)'
_computing_molecular_graphics 'XPMA (Zsolnai, 1994)'
_computing_publication_material 'SHELXL-97 (Sheldrick, 1997)'
_computing_structure_refinement 'SHELXL-97 (Sheldrick, 1997)'
_computing_structure_solution 'SHELXS-95 (Sheldrick, 1995)'
_diffrn_ambient_temperature 173(2)
_diffrn_measurement_device 'Enraf-Nonius CAD4'
_diffrn_measurement_method theta-2theta
_diffrn_radiation_monochromator graphite
_diffrn_radiation_source 'fine-focus sealed tube'
_diffrn_radiation_type MoK\a
_diffrn_radiation_wavelength 0.71073
_diffrn_reflns_av_R_equivalents 0.0736
_diffrn_reflns_av_sigmaI/netI 0.0617
_diffrn_reflns_limit_h_max 22
_diffrn_reflns_limit_h_min 0
_diffrn_reflns_limit_k_max 24
_diffrn_reflns_limit_k_min -24
_diffrn_reflns_limit_l_max 27
_diffrn_reflns_limit_l_min -27
_diffrn_reflns_number 30415
_diffrn_reflns_theta_max 25.07
_diffrn_reflns_theta_min 1.71
_diffrn_standards_decay_% <2%
_diffrn_standards_interval_count 100
_diffrn_standards_number 3
_exptl_absorpt_coefficient_mu 0.620
_exptl_absorpt_correction_type none
_exptl_crystal_colour red
_exptl_crystal_density_diffrn 1.390
_exptl_crystal_density_meas ?
_exptl_crystal_description rod
_exptl_crystal_F_000 3840
_exptl_crystal_size_max 0.80
_exptl_crystal_size_mid 0.50
_exptl_crystal_size_min 0.40
_refine_diff_density_max 0.225
_refine_diff_density_min -0.560
_refine_diff_density_rms 0.058
_refine_ls_extinction_method none
_refine_ls_goodness_of_fit_all 0.959
_refine_ls_goodness_of_fit_obs 1.085
_refine_ls_hydrogen_treatment constr
_refine_ls_matrix_type full
_refine_ls_number_parameters 614
_refine_ls_number_reflns 7884
_refine_ls_number_restraints 0
_refine_ls_restrained_S_all 0.959
_refine_ls_restrained_S_obs 1.085
_refine_ls_R_factor_all 0.0904
_refine_ls_R_factor_obs 0.0369
_refine_ls_shift/esd_max 2.003
_refine_ls_shift/esd_mean 0.094
_refine_ls_structure_factor_coef Fsqd
_refine_ls_weighting_details 'w=1/[\s^2^(Fo^2^)+(0.0536P)^2^+0.0000P] where P=(Fo^2^+2Fc^2^)/3'
_refine_ls_weighting_scheme calc
_refine_ls_wR_factor_all 0.0941
_refine_ls_wR_factor_obs 0.0812
_reflns_number_observed 4819
_reflns_number_total 7884
_reflns_observed_criterion >2sigma(I)
_cod_data_source_file b804389sup1.cif
_cod_data_source_block k11
_cod_depositor_comments
;
The following automatic conversions were performed:

'_exptl_crystal_density_meas' value 'not measured' was changed to '?'
- the value is perceived as not measured.

Automatic conversion script
Id: cif_fix_values 3008 2015-01-20 13:52:24Z robertas 

The following automatic conversions were performed:

'_symmetry_cell_setting' tag value 'orthorombic' was replaced with
'orthorhombic' value as specified in the replacement file
'/home/robertas/cod-tools/perl-scripts/inputs/replacement_values.lst'.

Automatic conversion script
Id: cif_fix_values 3143 2015-03-26 13:38:13Z robertas 

The following automatic conversions were performed:

'_refine_ls_weighting_scheme' value 'calc
w=1/[\s^2^(Fo^2^)+(0.0536P)^2^+0.0000P] where P=(Fo^2^+2Fc^2^)/3' was
changed to 'calc'. New tag '_refine_ls_weighting_details' was
created. The value of the new tag was set to
'w=1/[\s^2^(Fo^2^)+(0.0536P)^2^+0.0000P] where P=(Fo^2^+2Fc^2^)/3'.

Automatic conversion script
Id: cif_fix_values 3143 2015-03-26 13:38:13Z robertas 
;
_cod_original_cell_volume 8917.1(74)
_cod_original_sg_symbol_H-M Pbca
_cod_database_code 7027912

loop_
_symmetry_equiv_pos_as_xyz
'x, y, z'
'-x+1/2, -y, z+1/2'
'-x, y+1/2, -z+1/2'
'x+1/2, -y+1/2, -z'
'-x, -y, -z'
'x-1/2, y, -z-1/2'
'x, -y-1/2, z-1/2'
'-x-1/2, y-1/2, z'

loop_
_atom_site_aniso_label
_atom_site_aniso_U_11
_atom_site_aniso_U_22
_atom_site_aniso_U_33
_atom_site_aniso_U_23
_atom_site_aniso_U_13
_atom_site_aniso_U_12
Cu 0.0402(2) 0.0317(2) 0.0347(2) 0.00030(13) -0.00034(14) 0.00061(13)
P1 0.0363(4) 0.0349(3) 0.0332(3) -0.0022(3) -0.0014(3) 0.0007(3)
P2 0.0342(4) 0.0360(3) 0.0340(3) 0.0014(3) -0.0017(3) -0.0002(3)
N1 0.0531(15) 0.0454(14) 0.0451(13) 0.0008(11) -0.0069(11) 0.0002(11)
N2 0.0409(12) 0.0352(12) 0.0364(12) -0.0028(9) 0.0016(10) -0.0030(10)
N3 0.0393(13) 0.0365(12) 0.0375(12) 0.0043(9) 0.0017(9) 0.0039(9)
N4 0.0532(15) 0.0523(14) 0.0454(13) 0.0024(11) -0.0086(12) 0.0020(12)
C1 0.063(2) 0.061(2) 0.054(2) 0.007(2) -0.011(2) 0.003(2)
C2 0.069(2) 0.077(2) 0.048(2) 0.003(2) -0.016(2) -0.003(2)
C3 0.069(2) 0.074(2) 0.048(2) -0.012(2) -0.011(2) -0.009(2)
C4 0.048(2) 0.054(2) 0.043(2) -0.0114(13) 0.0026(14) -0.0068(14)
C5 0.072(2) 0.052(2) 0.060(2) -0.022(2) -0.008(2) -0.006(2)
C6 0.069(2) 0.035(2) 0.066(2) -0.0089(14) -0.001(2) 0.0027(14)
C7 0.043(2) 0.039(2) 0.045(2) -0.0034(12) 0.0034(13) -0.0040(12)
C8 0.047(2) 0.0349(14) 0.048(2) 0.0010(11) 0.0059(13) 0.0022(12)
C9 0.072(2) 0.036(2) 0.071(2) 0.0055(14) -0.005(2) -0.0036(15)
C10 0.077(2) 0.042(2) 0.081(2) 0.025(2) -0.003(2) 0.005(2)
C11 0.048(2) 0.057(2) 0.054(2) 0.0178(15) 0.0009(14) 0.0083(14)
C12 0.065(2) 0.076(2) 0.072(2) 0.031(2) -0.010(2) 0.000(2)
C13 0.068(2) 0.103(3) 0.055(2) 0.019(2) -0.020(2) 0.007(2)
C14 0.057(2) 0.073(2) 0.059(2) 0.001(2) -0.013(2) -0.001(2)
C15 0.041(2) 0.046(2) 0.044(2) 0.0088(13) 0.0042(13) 0.0088(13)
C16 0.041(2) 0.045(2) 0.0356(14) -0.0032(12) 0.0048(12) -0.0031(13)
C111 0.0343(14) 0.045(2) 0.0408(15) 0.0035(12) 0.0025(12) -0.0002(12)
C112 0.058(2) 0.063(2) 0.066(2) -0.014(2) -0.008(2) 0.019(2)
C113 0.066(2) 0.085(3) 0.107(3) -0.026(2) -0.012(2) 0.035(2)
C114 0.056(2) 0.099(3) 0.104(3) 0.002(2) -0.014(2) 0.028(2)
C115 0.052(2) 0.122(3) 0.067(2) -0.009(2) -0.017(2) 0.019(2)
C116 0.047(2) 0.080(2) 0.058(2) -0.018(2) -0.009(2) 0.014(2)
C121 0.046(2) 0.0388(14) 0.0345(13) -0.0026(11) 0.0012(12) -0.0025(13)
C122 0.056(2) 0.064(2) 0.049(2) 0.0128(15) 0.004(2) 0.001(2)
C123 0.081(3) 0.074(2) 0.059(2) 0.023(2) 0.002(2) 0.010(2)
C124 0.124(4) 0.059(2) 0.055(2) 0.010(2) 0.007(2) -0.016(2)
C125 0.101(3) 0.100(3) 0.081(3) 0.022(2) -0.011(2) -0.061(2)
C126 0.074(2) 0.084(2) 0.059(2) 0.020(2) -0.022(2) -0.032(2)
C131 0.043(2) 0.0331(14) 0.0441(15) -0.0027(11) -0.0054(13) 0.0029(12)
C132 0.067(2) 0.052(2) 0.044(2) -0.0082(14) -0.0056(15) -0.0025(15)
C133 0.101(3) 0.057(2) 0.054(2) -0.019(2) -0.017(2) -0.003(2)
C134 0.088(3) 0.052(2) 0.089(3) -0.021(2) -0.032(2) -0.008(2)
C135 0.050(2) 0.060(2) 0.113(3) -0.015(2) -0.004(2) -0.013(2)
C136 0.048(2) 0.048(2) 0.066(2) -0.0167(15) 0.003(2) -0.0029(14)
C211 0.037(2) 0.046(2) 0.0424(15) -0.0120(12) 0.0001(12) -0.0006(13)
C212 0.048(2) 0.079(2) 0.054(2) 0.000(2) -0.0099(15) 0.001(2)
C213 0.052(2) 0.117(3) 0.083(3) -0.019(2) -0.026(2) 0.008(2)
C214 0.049(2) 0.105(3) 0.134(4) -0.047(3) -0.024(2) -0.014(2)
C215 0.057(2) 0.072(3) 0.132(4) -0.017(2) -0.009(2) -0.023(2)
C216 0.049(2) 0.050(2) 0.079(2) -0.004(2) -0.005(2) -0.0104(15)
C221 0.042(2) 0.0332(14) 0.0449(15) 0.0027(11) -0.0079(13) -0.0042(12)
C222 0.075(2) 0.043(2) 0.047(2) 0.0085(14) -0.003(2) -0.0037(15)
C223 0.113(3) 0.052(2) 0.062(2) 0.020(2) -0.023(2) -0.002(2)
C224 0.099(3) 0.050(2) 0.105(3) 0.021(2) -0.042(3) 0.007(2)
C225 0.054(2) 0.054(2) 0.126(3) 0.009(2) -0.012(2) 0.015(2)
C226 0.048(2) 0.043(2) 0.072(2) 0.0128(15) 0.000(2) 0.0024(14)
C231 0.0409(15) 0.0385(14) 0.0361(13) 0.0010(11) 0.0009(11) -0.0023(12)
C232 0.057(2) 0.062(2) 0.052(2) -0.0106(15) -0.0067(15) 0.009(2)
C233 0.089(3) 0.083(2) 0.052(2) -0.023(2) -0.013(2) 0.009(2)
C234 0.092(3) 0.078(3) 0.064(2) -0.028(2) 0.005(2) 0.018(2)
C235 0.084(3) 0.113(3) 0.100(3) -0.048(3) -0.018(2) 0.054(2)
C236 0.069(2) 0.091(3) 0.067(2) -0.028(2) -0.024(2) 0.032(2)
B 0.058(3) 0.062(3) 0.076(3) -0.005(2) 0.004(3) 0.006(2)
F1 0.197(10) 0.101(4) 0.115(5) -0.008(3) 0.069(5) -0.074(5)
F2 0.118(6) 0.133(5) 0.232(13) -0.058(7) 0.094(8) 0.019(4)
F3 0.151(6) 0.149(5) 0.105(4) 0.018(3) -0.030(4) 0.051(4)
F4 0.089(3) 0.156(7) 0.147(4) -0.032(4) -0.052(3) -0.033(3)
F5 0.288(25) 0.317(32) 0.210(19) 0.006(21) -0.116(19) 0.167(22)
F6 0.290(27) 0.085(10) 0.417(35) -0.108(15) 0.304(27) -0.086(13)
F7 0.159(19) 0.279(29) 0.071(8) -0.045(11) 0.062(9) -0.104(17)
F8 0.043(5) 0.258(24) 0.153(15) -0.156(16) 0.048(8) -0.052(9)

loop_
_atom_site_label
_atom_site_type_symbol
_atom_site_fract_x
_atom_site_fract_y
_atom_site_fract_z
_atom_site_U_iso_or_equiv
_atom_site_thermal_displace_type
_atom_site_occupancy
_atom_site_calc_flag
_atom_site_refinement_flags
Cu Cu 0.76036(2) 0.241003(14) 0.508704(12) 0.03551(10) Uani 1 d .
P1 P 0.81894(3) 0.19589(3) 0.43262(3) 0.0348(2) Uani 1 d .
P2 P 0.69168(3) 0.18574(3) 0.57296(3) 0.0347(2) Uani 1 d .
N1 N 0.87026(12) 0.23329(11) 0.61577(9) 0.0479(6) Uani 1 d .
N2 N 0.81329(10) 0.31110(10) 0.56122(8) 0.0375(5) Uani 1 d .
N3 N 0.72084(11) 0.33071(10) 0.47784(8) 0.0377(5) Uani 1 d .
N4 N 0.65064(12) 0.28061(11) 0.41019(10) 0.0503(6) Uani 1 d .
C1 C 0.9080(2) 0.2181(2) 0.66126(13) 0.0594(8) Uani 1 d .
H1B H 0.9208(2) 0.1726(2) 0.66575(13) 0.071 Uiso 1 d R
C2 C 0.9333(2) 0.2637(2) 0.70124(13) 0.0645(8) Uani 1 d .
H2A H 0.9598(2) 0.2496(2) 0.73420(13) 0.077 Uiso 1 d R
C3 C 0.9178(2) 0.3277(2) 0.69405(13) 0.0639(9) Uani 1 d .
H3A H 0.9351(2) 0.3605(2) 0.72024(13) 0.077 Uiso 1 d R
C4 C 0.87600(14) 0.34764(14) 0.64646(11) 0.0482(7) Uani 1 d .
C5 C 0.8554(2) 0.41211(15) 0.63506(13) 0.0614(8) Uani 1 d .
H5A H 0.8698(2) 0.44700(15) 0.66032(13) 0.074 Uiso 1 d R
C6 C 0.8149(2) 0.42506(13) 0.58830(13) 0.0566(8) Uani 1 d .
H6A H 0.7993(2) 0.46913(13) 0.58038(13) 0.068 Uiso 1 d R
C7 C 0.79461(14) 0.37328(13) 0.55193(11) 0.0423(6) Uani 1 d .
C8 C 0.75036(13) 0.38420(13) 0.50019(10) 0.0431(7) Uani 1 d .
C9 C 0.7415(2) 0.44674(14) 0.47527(14) 0.0597(8) Uani 1 d .
H9A H 0.7632(2) 0.48456(14) 0.49274(14) 0.072 Uiso 1 d R
C10 C 0.7029(2) 0.45340(15) 0.42687(14) 0.0669(9) Uani 1 d .
H10A H 0.6984(2) 0.49576(15) 0.40894(14) 0.080 Uiso 1 d R
C11 C 0.6706(2) 0.39833(14) 0.40261(12) 0.0529(8) Uani 1 d .
C12 C 0.6306(2) 0.3993(2) 0.35175(14) 0.0708(10) Uani 1 d .
H12A H 0.6244(2) 0.4398(2) 0.33098(14) 0.085 Uiso 1 d R
C13 C 0.6023(2) 0.3432(2) 0.33189(14) 0.0751(10) Uani 1 d .
H13A H 0.5746(2) 0.3433(2) 0.29729(14) 0.090 Uiso 1 d R
C14 C 0.6128(2) 0.2847(2) 0.36268(13) 0.0629(8) Uani 1 d .
H14A H 0.5920(2) 0.2450(2) 0.34797(13) 0.076 Uiso 1 d R
C15 C 0.68016(14) 0.33708(13) 0.42956(11) 0.0435(6) Uani 1 d .
C16 C 0.85367(13) 0.29780(13) 0.60847(10) 0.0408(6) Uani 1 d .
C111 C 0.90090(13) 0.15058(13) 0.44878(10) 0.0401(6) Uani 1 d .
C112 C 0.9276(2) 0.10039(14) 0.41535(13) 0.0620(8) Uani 1 d .
H11A H 0.9035(2) 0.08865(14) 0.38053(13) 0.074 Uiso 1 d R
C113 C 0.9891(2) 0.0682(2) 0.4311(2) 0.0860(12) Uani 1 d .
H11B H 1.0077(2) 0.0338(2) 0.4072(2) 0.103 Uiso 1 d R
C114 C 1.0243(2) 0.0858(2) 0.4795(2) 0.0862(12) Uani 1 d .
H11C H 1.0662(2) 0.0621(2) 0.4906(2) 0.103 Uiso 1 d R
C115 C 0.9991(2) 0.1350(2) 0.5131(2) 0.0801(11) Uani 1 d .
H11D H 1.0252(2) 0.1473(2) 0.5468(2) 0.096 Uiso 1 d R
C116 C 0.93716(15) 0.1677(2) 0.49798(12) 0.0616(9) Uani 1 d .
H11E H 0.91957(15) 0.2028(2) 0.52173(12) 0.074 Uiso 1 d R
C121 C 0.84736(14) 0.25717(12) 0.37969(10) 0.0398(6) Uani 1 d .
C122 C 0.8001(2) 0.27913(14) 0.33825(12) 0.0564(8) Uani 1 d .
H12B H 0.7538(2) 0.25954(14) 0.33565(12) 0.068 Uiso 1 d R
C123 C 0.8183(2) 0.3294(2) 0.30136(13) 0.0714(10) Uani 1 d .
H12C H 0.7846(2) 0.3442(2) 0.27326(13) 0.086 Uiso 1 d R
C124 C 0.8824(2) 0.3581(2) 0.30460(14) 0.0792(11) Uani 1 d .
H12D H 0.8945(2) 0.3930(2) 0.27859(14) 0.095 Uiso 1 d R
C125 C 0.9301(2) 0.3368(2) 0.3442(2) 0.0940(13) Uani 1 d .
H12E H 0.9760(2) 0.3571(2) 0.3463(2) 0.113 Uiso 1 d R
C126 C 0.9123(2) 0.2869(2) 0.38220(13) 0.0724(10) Uani 1 d .
H12F H 0.9463(2) 0.2717(2) 0.40990(13) 0.087 Uiso 1 d R
C131 C 0.76670(14) 0.13876(12) 0.38966(11) 0.0399(6) Uani 1 d .
C132 C 0.7864(2) 0.11928(14) 0.33463(12) 0.0543(8) Uani 1 d .
H13B H 0.8297(2) 0.13622(14) 0.31862(12) 0.065 Uiso 1 d R
C133 C 0.7452(2) 0.0761(2) 0.30392(14) 0.0706(10) Uani 1 d .
H13C H 0.7594(2) 0.0631(2) 0.26599(14) 0.085 Uiso 1 d R
C134 C 0.6841(2) 0.0515(2) 0.3267(2) 0.0763(11) Uani 1 d .
H13D H 0.6556(2) 0.0218(2) 0.3045(2) 0.092 Uiso 1 d R
C135 C 0.6633(2) 0.0697(2) 0.3808(2) 0.0742(10) Uani 1 d .
H13E H 0.6202(2) 0.0519(2) 0.3963(2) 0.089 Uiso 1 d R
C136 C 0.70532(15) 0.11329(13) 0.41229(13) 0.0542(8) Uani 1 d .
H13F H 0.69098(15) 0.12624(13) 0.45018(13) 0.065 Uiso 1 d R
C211 C 0.60920(13) 0.14748(13) 0.54849(11) 0.0416(6) Uani 1 d .
C212 C 0.5740(2) 0.1762(2) 0.50232(12) 0.0602(8) Uani 1 d .
H21A H 0.5936(2) 0.2141(2) 0.48333(12) 0.072 Uiso 1 d R
C213 C 0.5112(2) 0.1493(2) 0.4826(2) 0.0840(12) Uani 1 d .
H21B H 0.4860(2) 0.1692(2) 0.4512(2) 0.101 Uiso 1 d R
C214 C 0.4832(2) 0.0946(2) 0.5078(2) 0.0959(14) Uani 1 d .
H21C H 0.4403(2) 0.0760(2) 0.4927(2) 0.115 Uiso 1 d R
C215 C 0.5169(2) 0.0659(2) 0.5538(2) 0.0871(12) Uani 1 d .
H21D H 0.4951(2) 0.0287(2) 0.5720(2) 0.104 Uiso 1 d R
C216 C 0.5798(2) 0.09220(14) 0.57357(13) 0.0595(8) Uani 1 d .
H21E H 0.6037(2) 0.07117(14) 0.60503(13) 0.071 Uiso 1 d R
C221 C 0.73801(14) 0.11953(12) 0.61042(11) 0.0402(6) Uani 1 d .
C222 C 0.7181(2) 0.09684(13) 0.66446(12) 0.0549(8) Uani 1 d .
H22A H 0.6763(2) 0.11457(13) 0.68220(12) 0.066 Uiso 1 d R
C223 C 0.7575(2) 0.0495(2) 0.69159(15) 0.0756(11) Uani 1 d .
H22B H 0.7436(2) 0.0347(2) 0.72907(15) 0.091 Uiso 1 d R
C224 C 0.8159(2) 0.0229(2) 0.6666(2) 0.0845(12) Uani 1 d .
H22C H 0.8431(2) -0.0100(2) 0.6863(2) 0.101 Uiso 1 d R
C225 C 0.8363(2) 0.0439(2) 0.6126(2) 0.0783(11) Uani 1 d .
H22D H 0.8774(2) 0.0250(2) 0.5948(2) 0.094 Uiso 1 d R
C226 C 0.79706(15) 0.09284(13) 0.58462(13) 0.0544(8) Uani 1 d .
H22E H 0.81050(15) 0.10770(13) 0.54705(13) 0.065 Uiso 1 d R
C231 C 0.66069(13) 0.24003(12) 0.63050(10) 0.0385(6) Uani 1 d .
C232 C 0.7023(2) 0.25317(14) 0.67788(12) 0.0570(8) Uani 1 d .
H23A H 0.7473(2) 0.23155(14) 0.68201(12) 0.068 Uiso 1 d R
C233 C 0.6797(2) 0.2970(2) 0.71934(14) 0.0746(10) Uani 1 d .
H23B H 0.7085(2) 0.3043(2) 0.75272(14) 0.090 Uiso 1 d R
C234 C 0.6170(2) 0.3291(2) 0.71396(15) 0.0783(11) Uani 1 d .
H23C H 0.6023(2) 0.3597(2) 0.74304(15) 0.094 Uiso 1 d R
C235 C 0.5763(2) 0.3173(2) 0.6675(2) 0.0986(14) Uani 1 d .
H23D H 0.5320(2) 0.3402(2) 0.6632(2) 0.118 Uiso 1 d R
C236 C 0.5980(2) 0.2737(2) 0.62544(14) 0.0757(10) Uani 1 d .
H23E H 0.5684(2) 0.2651(2) 0.59279(14) 0.091 Uiso 1 d R
B B 0.9773(2) 0.5031(2) 0.7491(2) 0.0653(11) Uani 1 d .
F1 F 0.9330(6) 0.4628(4) 0.7775(3) 0.138(4) Uani 0.694(10) d P
F2 F 1.0168(6) 0.4696(5) 0.7131(5) 0.161(5) Uani 0.694(10) d P
F3 F 0.9388(4) 0.5468(4) 0.7214(2) 0.135(3) Uani 0.694(10) d P
F4 F 1.0142(3) 0.5368(4) 0.7877(3) 0.131(3) Uani 0.694(10) d P
F5 F 1.0166(15) 0.4661(17) 0.7745(10) 0.272(14) Uani 0.306(10) d P
F6 F 0.9943(17) 0.5623(8) 0.7643(15) 0.264(18) Uani 0.306(10) d P
F7 F 0.9956(12) 0.4882(13) 0.6943(8) 0.170(12) Uani 0.306(10) d P
F8 F 0.9116(7) 0.4887(12) 0.7545(9) 0.151(11) Uani 0.306(10) d P

loop_
_atom_type_symbol
_atom_type_description
_atom_type_scat_dispersion_real
_atom_type_scat_dispersion_imag
_atom_type_scat_source
C C 0.0033 0.0016 'International Tables Vol C Tables 4.2.6.8 and 6.1.1.4'
H H 0.0000 0.0000 'International Tables Vol C Tables 4.2.6.8 and 6.1.1.4'
B B 0.0013 0.0007 'International Tables Vol C Tables 4.2.6.8 and 6.1.1.4'
N N 0.0061 0.0033 'International Tables Vol C Tables 4.2.6.8 and 6.1.1.4'
F F 0.0171 0.0103 'International Tables Vol C Tables 4.2.6.8 and 6.1.1.4'
P P 0.1023 0.0942 'International Tables Vol C Tables 4.2.6.8 and 6.1.1.4'
Cu Cu 0.3201 1.2651 'International Tables Vol C Tables 4.2.6.8 and 6.1.1.4'

loop_
_geom_angle_atom_site_label_1
_geom_angle_atom_site_label_2
_geom_angle_atom_site_label_3
_geom_angle
N3 Cu N2 77.43(8)
N3 Cu P2 116.89(6)
N2 Cu P2 102.61(6)
N3 Cu P1 104.74(6)
N2 Cu P1 119.29(6)
P2 Cu P1 126.08(4)
C131 P1 C121 102.74(12)
C131 P1 C111 104.38(12)
C121 P1 C111 103.43(12)
C131 P1 Cu 114.91(9)
C121 P1 Cu 113.09(9)
C111 P1 Cu 116.68(9)
C221 P2 C211 104.07(12)
C221 P2 C231 104.23(12)
C211 P2 C231 102.28(12)
C221 P2 Cu 113.93(9)
C211 P2 Cu 119.20(9)
C231 P2 Cu 111.49(9)
C1 N1 C16 116.9(2)
C7 N2 C16 117.8(2)
C7 N2 Cu 114.7(2)
C16 N2 Cu 126.4(2)
C8 N3 C15 118.7(2)
C8 N3 Cu 115.3(2)
C15 N3 Cu 124.3(2)
C14 N4 C15 116.7(2)
N1 C1 C2 124.6(3)
C3 C2 C1 119.0(3)
C2 C3 C4 119.6(3)
C5 C4 C16 118.2(3)
C5 C4 C3 124.9(3)
C16 C4 C3 116.9(3)
C6 C5 C4 119.5(3)
C5 C6 C7 119.6(3)
N2 C7 C6 122.8(3)
N2 C7 C8 115.1(2)
C6 C7 C8 122.2(2)
N3 C8 C9 121.8(2)
N3 C8 C7 115.6(2)
C9 C8 C7 122.5(2)
C10 C9 C8 120.0(3)
C9 C10 C11 119.7(3)
C10 C11 C15 118.2(3)
C10 C11 C12 124.4(3)
C15 C11 C12 117.3(3)
C13 C12 C11 119.5(3)
C12 C13 C14 119.1(3)
N4 C14 C13 124.0(3)
N4 C15 N3 115.2(2)
N4 C15 C11 123.3(3)
N3 C15 C11 121.6(3)
N1 C16 N2 114.9(2)
N1 C16 C4 123.1(2)
N2 C16 C4 122.1(2)
C112 C111 C116 118.4(3)
C112 C111 P1 124.2(2)
C116 C111 P1 117.4(2)
C111 C112 C113 120.5(3)
C114 C113 C112 120.4(3)
C115 C114 C113 120.2(3)
C114 C115 C116 120.1(3)
C111 C116 C115 120.4(3)
C126 C121 C122 117.6(3)
C126 C121 P1 122.2(2)
C122 C121 P1 119.9(2)
C123 C122 C121 120.8(3)
C124 C123 C122 120.7(3)
C123 C124 C125 119.6(3)
C124 C125 C126 120.4(3)
C121 C126 C125 120.8(3)
C136 C131 C132 118.2(3)
C136 C131 P1 119.0(2)
C132 C131 P1 122.9(2)
C133 C132 C131 120.7(3)
C134 C133 C132 120.6(3)
C133 C134 C135 120.1(3)
C134 C135 C136 119.5(3)
C131 C136 C135 121.0(3)
C216 C211 C212 118.5(3)
C216 C211 P2 123.6(2)
C212 C211 P2 117.9(2)
C213 C212 C211 119.9(3)
C214 C213 C212 120.7(4)
C213 C214 C215 120.2(3)
C214 C215 C216 119.5(4)
C215 C216 C211 121.1(3)
C226 C221 C222 118.9(3)
C226 C221 P2 117.9(2)
C222 C221 P2 123.2(2)
C223 C222 C221 120.2(3)
C224 C223 C222 121.4(3)
C223 C224 C225 119.5(3)
C224 C225 C226 119.8(3)
C221 C226 C225 120.2(3)
C236 C231 C232 117.6(3)
C236 C231 P2 120.8(2)
C232 C231 P2 121.4(2)
C233 C232 C231 120.6(3)
C234 C233 C232 121.0(3)
C235 C234 C233 119.0(3)
C234 C235 C236 120.9(3)
C231 C236 C235 120.9(3)
F5 B F2 69.1(11)
F5 B F8 113.8(15)
F2 B F8 119.7(9)
F5 B F3 175.3(18)
F2 B F3 110.5(8)
F8 B F3 70.6(12)
F5 B F6 106.8(17)
F2 B F6 121.1(8)
F8 B F6 115.1(12)
F3 B F6 69.1(18)
F5 B F1 76.2(16)
F2 B F1 110.6(7)
F8 B F1 37.9(11)
F3 B F1 108.1(6)
F6 B F1 125.8(9)
F5 B F4 70.5(15)
F2 B F4 113.7(7)
F8 B F4 124.0(7)
F3 B F4 105.9(5)
F6 B F4 37.4(19)
F1 B F4 107.8(6)
F5 B F7 99.6(14)
F2 B F7 30.6(13)
F8 B F7 106.8(13)
F3 B F7 80.1(12)
F6 B F7 113.7(15)
F1 B F7 119.1(11)
F4 B F7 128.2(11)
F8 F1 B 66.9(10)
F8 F1 F5 114.7(14)
B F1 F5 48.1(9)
F7 F2 B 78.3(18)
F7 F2 F5 130.3(21)
B F2 F5 52.1(8)
F6 F3 B 54.8(9)
F6 F3 F8 93.5(9)
B F3 F8 53.5(7)
F6 F3 F7 87.5(10)
B F3 F7 51.0(8)
F8 F3 F7 81.8(9)
F5 F4 B 51.0(6)
F5 F4 F6 118.8(18)
B F4 F6 69.2(17)
F4 F5 B 58.5(12)
F4 F5 F2 99.3(18)
B F5 F2 58.8(8)
F4 F5 F1 90.2(12)
B F5 F1 55.7(9)
F2 F5 F1 92.8(11)
F3 F6 B 56.1(12)
F3 F6 F4 128.4(16)
B F6 F4 73.4(12)
F2 F7 B 71.2(19)
F2 F7 F3 119.8(23)
B F7 F3 48.9(7)
F1 F8 B 75.2(13)
F1 F8 F3 130.4(15)
B F8 F3 55.9(7)

loop_
_geom_bond_atom_site_label_1
_geom_bond_atom_site_label_2
_geom_bond_distance
Cu N3 2.095(2)
Cu N2 2.126(2)
Cu P2 2.2753(9)
Cu P1 2.2806(9)
P1 C131 1.821(3)
P1 C121 1.832(3)
P1 C111 1.837(3)
P2 C221 1.825(3)
P2 C211 1.829(3)
P2 C231 1.831(3)
N1 C1 1.313(3)
N1 C16 1.357(3)
N2 C7 1.328(3)
N2 C16 1.366(3)
N3 C8 1.327(3)
N3 C15 1.368(3)
N4 C14 1.319(3)
N4 C15 1.352(3)
C1 C2 1.397(4)
C2 C3 1.343(4)
C3 C4 1.419(4)
C4 C5 1.391(4)
C4 C16 1.409(3)
C5 C6 1.356(4)
C6 C7 1.403(4)
C7 C8 1.483(3)
C8 C9 1.406(4)
C9 C10 1.349(4)
C10 C11 1.393(4)
C11 C15 1.405(4)
C11 C12 1.405(4)
C12 C13 1.340(4)
C13 C14 1.403(4)
C111 C112 1.378(4)
C111 C116 1.379(4)
C112 C113 1.380(4)
C113 C114 1.358(5)
C114 C115 1.355(5)
C115 C116 1.389(4)
C121 C126 1.366(4)
C121 C122 1.388(4)
C122 C123 1.379(4)
C123 C124 1.343(5)
C124 C125 1.360(5)
C125 C126 1.386(4)
C131 C136 1.373(4)
C131 C132 1.392(4)
C132 C133 1.373(4)
C133 C134 1.362(5)
C134 C135 1.371(5)
C135 C136 1.396(4)
C211 C216 1.381(4)
C211 C212 1.392(4)
C212 C213 1.384(4)
C213 C214 1.361(5)
C214 C215 1.374(5)
C215 C216 1.380(4)
C221 C226 1.376(4)
C221 C222 1.393(4)
C222 C223 1.370(4)
C223 C224 1.358(5)
C224 C225 1.382(5)
C225 C226 1.399(4)
C231 C236 1.370(4)
C231 C232 1.380(4)
C232 C233 1.381(4)
C233 C234 1.356(4)
C234 C235 1.348(5)
C235 C236 1.384(4)
B F5 1.21(2)
B F2 1.312(9)
B F8 1.277(12)
B F3 1.316(6)
B F6 1.295(15)
B F1 1.342(7)
B F4 1.328(7)
B F7 1.36(2)
F1 F8 0.85(3)
F1 F5 1.58(3)
F2 F7 0.70(3)
F2 F5 1.43(2)
F3 F6 1.48(4)
F3 F8 1.50(2)
F3 F7 1.72(2)
F4 F5 1.47(3)
F4 F6 0.84(4)
